data_7213833
loop_
_publ_author_name
'Chen, Yanmei'
'She, Shixiong'
'Gao, Qian'
'Gao, Dandan'
'Wang, Derong'
'Li, Yahong'
'Liu, Wei'
'Li, Wu'

_publ_section_title
;
 Synthesis, structures and properties of the first series of SrII--MII (M
 = Cu, Co, Ni and Zn) coordination polymers based on
 pyridine-2,5-dicarboxylic acid
;
_journal_issue 6
_journal_name_full CrystEngComm
_journal_page_first 1091
_journal_paper_doi 10.1039/c3ce41975d
_journal_volume 16
_journal_year 2014
_chemical_formula_moiety 'C14 H16 N2 O13 Sr Zn'
_chemical_formula_sum 'C14 H16 N2 O13 Sr Zn'
_chemical_formula_weight 573.28
_chemical_name_systematic
; 
 ? 
;
_space_group_IT_number 14
_symmetry_cell_setting monoclinic
_symmetry_space_group_name_Hall '-P 2yn'
_symmetry_space_group_name_H-M 'P 1 21/n 1'
_atom_sites_solution_hydrogens geom
_atom_sites_solution_primary direct
_atom_sites_solution_secondary difmap
_audit_creation_method SHELXL-97
_cell_angle_alpha 90.00
_cell_angle_beta 92.825(10)
_cell_angle_gamma 90.00
_cell_formula_units_Z 4
_cell_length_a 7.917(4)
_cell_length_b 10.835(5)
_cell_length_c 20.769(10)
_cell_measurement_reflns_used 4148
_cell_measurement_temperature 296(2)
_cell_measurement_theta_max 28.46
_cell_measurement_theta_min 2.72
_cell_volume 1779.4(15)
_computing_cell_refinement 'SAINT (Bruker, 2005)'
_computing_data_collection 'APEX-II (Bruker, 2005)'
_computing_data_reduction 'SAINT (Bruker, 2005)'
_computing_molecular_graphics 'SHELXTL (Sheldrick, 2008) and DIAMOND (Brandenburg, 1999)'
_computing_publication_material 'SHELXTL (Sheldrick, 2008)'
_computing_structure_refinement 'SHELXL-97 (Sheldrick, 2008)'
_computing_structure_solution 'SHELXS-97 (Sheldrick, 2008)'
_diffrn_ambient_temperature 296(2)
_diffrn_measured_fraction_theta_full 0.989
_diffrn_measured_fraction_theta_max 0.989
_diffrn_measurement_device_type 'CCD area detector'
_diffrn_measurement_method 'phi and omega scans'
_diffrn_radiation_monochromator graphite
_diffrn_radiation_source 'fine-focus sealed tube'
_diffrn_radiation_type MoK\a
_diffrn_radiation_wavelength 0.71073
_diffrn_reflns_av_R_equivalents 0.0260
_diffrn_reflns_av_unetI/netI 0.0304
_diffrn_reflns_limit_h_max 9
_diffrn_reflns_limit_h_min -9
_diffrn_reflns_limit_k_max 12
_diffrn_reflns_limit_k_min -13
_diffrn_reflns_limit_l_max 15
_diffrn_reflns_limit_l_min -25
_diffrn_reflns_number 9911
_diffrn_reflns_theta_full 26.00
_diffrn_reflns_theta_max 26.00
_diffrn_reflns_theta_min 1.96
_exptl_absorpt_coefficient_mu 4.427
_exptl_absorpt_correction_T_max 0.4041
_exptl_absorpt_correction_T_min 0.3703
_exptl_absorpt_correction_type multi-scan
_exptl_absorpt_process_details 'SADABS (Bruker, 2005)'
_exptl_crystal_colour colourless
_exptl_crystal_density_diffrn 2.140
_exptl_crystal_density_meas ?
_exptl_crystal_density_method 'not measured'
_exptl_crystal_description platy
_exptl_crystal_F_000 1144
_exptl_crystal_size_max 0.28
_exptl_crystal_size_mid 0.26
_exptl_crystal_size_min 0.25
_refine_diff_density_max 2.486
_refine_diff_density_min -0.547
_refine_diff_density_rms 0.118
_refine_ls_extinction_method none
_refine_ls_goodness_of_fit_ref 1.060
_refine_ls_hydrogen_treatment constr
_refine_ls_matrix_type full
_refine_ls_number_parameters 281
_refine_ls_number_reflns 3463
_refine_ls_number_restraints 0
_refine_ls_restrained_S_all 1.060
_refine_ls_R_factor_all 0.0479
_refine_ls_R_factor_gt 0.0378
_refine_ls_shift/su_max 0.002
_refine_ls_shift/su_mean 0.000
_refine_ls_structure_factor_coef Fsqd
_refine_ls_weighting_details 'calc w=1/[\s^2^(Fo^2^)+(0.0705P)^2^+1.3983P] where P=(Fo^2^+2Fc^2^)/3'
_refine_ls_weighting_scheme calc
_refine_ls_wR_factor_gt 0.1015
_refine_ls_wR_factor_ref 0.1107
_reflns_number_gt 2891
_reflns_number_total 3463
_reflns_threshold_expression >2sigma(I)
_cod_data_source_file c3ce41975d.txt
_cod_data_source_block t
_cod_depositor_comments
;
The following automatic conversions were performed:

'_exptl_crystal_density_meas' value 'not measured' was changed to '?'
- the value is perceived as not measured.

Automatic conversion script
Id: cif_fix_values 3008 2015-01-20 13:52:24Z robertas 
;
_cod_original_cell_volume 1779.3(15)
_cod_original_sg_symbol_H-M 'P 21/n'
_cod_database_code 7213833

loop_
_symmetry_equiv_pos_as_xyz
'x, y, z'
'-x+1/2, y+1/2, -z+1/2'
'-x, -y, -z'
'x-1/2, -y-1/2, z-1/2'

loop_
_atom_site_label
_atom_site_type_symbol
_atom_site_fract_x
_atom_site_fract_y
_atom_site_fract_z
_atom_site_U_iso_or_equiv
_atom_site_adp_type
_atom_site_occupancy
_atom_site_symmetry_multiplicity
_atom_site_calc_flag
_atom_site_refinement_flags
Zn1 Zn -0.12665(5) 0.33022(4) 0.031978(19) 0.02026(15) Uani 1 1 d .
C1 C 0.0750(5) 0.1503(3) -0.02592(17) 0.0180(7) Uani 1 1 d .
O1 O -0.1293(4) 0.2934(3) -0.06394(12) 0.0270(6) Uani 1 1 d .
N1 N 0.0532(4) 0.1959(3) 0.03273(14) 0.0171(6) Uani 1 1 d .
Sr1 Sr 0.48342(5) 0.24448(3) 0.249120(15) 0.02703(14) Uani 1 1 d .
C2 C 0.1895(5) 0.0579(4) -0.03654(17) 0.0205(8) Uani 1 1 d .
H2 H 0.2035 0.0279 -0.0779 0.025 Uiso 1 1 calc R
N2 N -0.2223(4) 0.5081(3) 0.02026(14) 0.0179(6) Uani 1 1 d .
O2 O -0.0132(4) 0.1715(3) -0.13494(12) 0.0302(7) Uani 1 1 d .
C3 C 0.2829(5) 0.0109(4) 0.01563(17) 0.0209(8) Uani 1 1 d .
H3 H 0.3602 -0.0523 0.0099 0.025 Uiso 1 1 calc R
O3 O 0.4575(5) -0.0773(3) 0.12559(15) 0.0508(10) Uani 1 1 d .
C4 C 0.2612(4) 0.0580(3) 0.07630(16) 0.0181(7) Uani 1 1 d .
O4 O 0.3442(4) 0.0643(3) 0.18687(13) 0.0336(7) Uani 1 1 d .
C5 C 0.1451(5) 0.1511(3) 0.08273(17) 0.0194(8) Uani 1 1 d .
H5 H 0.1303 0.1839 0.1235 0.023 Uiso 1 1 calc R
O5 O -0.0387(4) 0.4076(3) 0.11686(12) 0.0281(6) Uani 1 1 d .
C6 C -0.0305(5) 0.2080(4) -0.08046(17) 0.0196(8) Uani 1 1 d .
O6 O -0.0922(4) 0.5626(3) 0.18156(12) 0.0309(7) Uani 1 1 d .
C7 C 0.3648(5) 0.0102(4) 0.13424(17) 0.0251(8) Uani 1 1 d .
O7 O -0.6704(3) 0.7514(2) -0.06633(14) 0.0246(6) Uani 1 1 d .
C8 C -0.2306(4) 0.5594(3) 0.07863(16) 0.0161(7) Uani 1 1 d .
O8 O -0.4770(4) 0.6859(3) -0.13056(13) 0.0380(8) Uani 1 1 d .
C9 C -0.3397(5) 0.6537(3) 0.09004(17) 0.0198(8) Uani 1 1 d .
H9 H -0.3443 0.6875 0.1311 0.024 Uiso 1 1 calc R
O9 O 0.2038(5) 0.1640(3) 0.31548(17) 0.0479(9) Uani 1 1 d .
H9A H 0.0972 0.1568 0.3096 0.072 Uiso 1 1 d R
H9B H 0.2298 0.1572 0.3555 0.072 Uiso 1 1 d R
C10 C -0.4426(5) 0.6978(3) 0.03999(18) 0.0202(8) Uani 1 1 d .
H10 H -0.5217 0.7591 0.0472 0.024 Uiso 1 1 calc R
O10 O 0.7478(6) 0.1489(5) 0.1911(2) 0.0783(15) Uani 1 1 d .
H10B H 0.7291 0.1659 0.1514 0.117 Uiso 1 1 d R
H10A H 0.7874 0.0769 0.1980 0.117 Uiso 1 1 d R
C11 C -0.4273(4) 0.6506(3) -0.02051(16) 0.0172(7) Uani 1 1 d .
O11 O 0.8080(6) 0.3420(5) 0.2769(2) 0.0763(14) Uani 1 1 d .
H11A H 0.8768 0.3582 0.3085 0.092 Uiso 1 1 d R
H11B H 0.8100 0.4101 0.2566 0.092 Uiso 1 1 d R
C12 C -0.3152(4) 0.5553(3) -0.02878(16) 0.0175(7) Uani 1 1 d .
H12 H -0.3042 0.5231 -0.0699 0.021 Uiso 1 1 calc R
O12 O 0.5110(6) 0.4888(4) 0.2467(2) 0.0854(17) Uani 1 1 d .
C13 C -0.1114(5) 0.5071(3) 0.13104(17) 0.0210(8) Uani 1 1 d .
O13 O 0.1857(5) 0.3599(4) 0.22745(17) 0.0524(10) Uani 1 1 d .
H13A H 0.1304 0.3626 0.1914 0.063 Uiso 1 1 d R
H13B H 0.1806 0.4282 0.2474 0.063 Uiso 1 1 d R
C14 C -0.5321(5) 0.6990(3) -0.07785(17) 0.0180(7) Uani 1 1 d .

loop_
_atom_site_aniso_label
_atom_site_aniso_U_11
_atom_site_aniso_U_22
_atom_site_aniso_U_33
_atom_site_aniso_U_23
_atom_site_aniso_U_13
_atom_site_aniso_U_12
Zn1 0.0217(2) 0.0202(3) 0.0187(2) -0.00275(17) -0.00061(16) 0.00508(18)
C1 0.0168(18) 0.0158(18) 0.0217(18) 0.0007(14) 0.0037(14) -0.0020(14)
O1 0.0337(16) 0.0291(15) 0.0181(13) -0.0015(11) -0.0009(11) 0.0121(13)
N1 0.0182(15) 0.0158(15) 0.0173(14) -0.0005(12) 0.0004(11) 0.0012(13)
Sr1 0.0456(3) 0.0222(2) 0.0130(2) 0.00123(13) -0.00070(16) 0.00272(17)
C2 0.0225(19) 0.0201(19) 0.0193(17) -0.0017(14) 0.0042(14) 0.0013(16)
N2 0.0187(15) 0.0161(16) 0.0190(14) -0.0013(12) 0.0009(11) 0.0018(12)
O2 0.0432(18) 0.0312(16) 0.0163(13) 0.0008(11) 0.0026(12) 0.0098(14)
C3 0.0226(19) 0.0163(19) 0.0239(18) -0.0030(15) 0.0027(14) 0.0046(15)
O3 0.064(2) 0.054(2) 0.0326(17) -0.0092(16) -0.0148(15) 0.0436(19)
C4 0.0191(18) 0.0153(18) 0.0199(17) 0.0012(14) 0.0020(14) 0.0003(15)
O4 0.0469(18) 0.0320(16) 0.0211(13) -0.0064(12) -0.0068(12) 0.0074(15)
C5 0.0206(19) 0.0194(19) 0.0180(17) -0.0056(14) -0.0013(14) 0.0008(15)
O5 0.0341(16) 0.0245(15) 0.0243(14) -0.0078(11) -0.0124(11) 0.0124(13)
C6 0.024(2) 0.0168(18) 0.0186(18) 0.0002(15) 0.0045(15) -0.0008(16)
O6 0.0452(18) 0.0274(16) 0.0191(13) -0.0096(11) -0.0095(12) 0.0079(14)
C7 0.026(2) 0.026(2) 0.0226(19) -0.0040(16) -0.0035(15) 0.0021(18)
O7 0.0213(14) 0.0268(16) 0.0260(14) 0.0071(11) 0.0023(11) 0.0073(12)
C8 0.0169(17) 0.0141(17) 0.0175(16) 0.0006(13) 0.0008(13) 0.0007(14)
O8 0.0450(19) 0.052(2) 0.0179(14) 0.0095(13) 0.0063(13) 0.0223(16)
C9 0.0249(19) 0.0178(19) 0.0170(17) -0.0054(14) 0.0024(14) -0.0016(16)
O9 0.046(2) 0.056(2) 0.0406(19) -0.0026(16) -0.0054(15) -0.0107(18)
C10 0.024(2) 0.0129(18) 0.0243(19) 0.0006(14) 0.0024(15) 0.0045(15)
O10 0.071(3) 0.109(4) 0.055(2) 0.045(2) 0.013(2) 0.049(3)
C11 0.0161(17) 0.0159(18) 0.0196(17) 0.0034(14) 0.0025(14) -0.0020(14)
O11 0.071(3) 0.101(4) 0.057(3) 0.008(2) -0.002(2) -0.019(3)
C12 0.0178(17) 0.0187(18) 0.0160(16) -0.0019(14) 0.0004(13) -0.0022(15)
O12 0.104(4) 0.053(3) 0.094(4) 0.024(2) -0.048(3) -0.022(2)
C13 0.0198(19) 0.020(2) 0.0226(18) -0.0033(15) -0.0025(14) 0.0000(16)
O13 0.062(2) 0.054(2) 0.0412(19) -0.0077(16) -0.0050(17) 0.0227(19)
C14 0.0194(19) 0.0151(18) 0.0195(18) 0.0005(14) 0.0012(14) -0.0001(15)

loop_
_atom_type_symbol
_atom_type_description
_atom_type_scat_dispersion_real
_atom_type_scat_dispersion_imag
_atom_type_scat_source
C C 0.0033 0.0016 'International Tables Vol C Tables 4.2.6.8 and 6.1.1.4'
H H 0.0000 0.0000 'International Tables Vol C Tables 4.2.6.8 and 6.1.1.4'
N N 0.0061 0.0033 'International Tables Vol C Tables 4.2.6.8 and 6.1.1.4'
O O 0.0106 0.0060 'International Tables Vol C Tables 4.2.6.8 and 6.1.1.4'
Zn Zn 0.2839 1.4301 'International Tables Vol C Tables 4.2.6.8 and 6.1.1.4'
Sr Sr -1.5307 3.2498 'International Tables Vol C Tables 4.2.6.8 and 6.1.1.4'

loop_
_geom_angle_atom_site_label_1
_geom_angle_atom_site_label_2
_geom_angle_atom_site_label_3
_geom_angle
_geom_angle_site_symmetry_1
_geom_angle_site_symmetry_3
O7 Zn1 O1 107.09(12) 3_465 .
O7 Zn1 N1 104.79(12) 3_465 .
O1 Zn1 N1 80.81(11) . .
O7 Zn1 O5 96.86(12) 3_465 .
O1 Zn1 O5 156.01(12) . .
N1 Zn1 O5 94.47(11) . .
O7 Zn1 N2 99.07(11) 3_465 .
O1 Zn1 N2 94.66(12) . .
N1 Zn1 N2 156.01(12) . .
O5 Zn1 N2 80.08(11) . .
N1 C1 C2 122.1(3) . .
N1 C1 C6 116.2(3) . .
C2 C1 C6 121.7(3) . .
C6 O1 Zn1 115.6(2) . .
C5 N1 C1 119.2(3) . .
C5 N1 Zn1 128.5(2) . .
C1 N1 Zn1 112.3(2) . .
O4 Sr1 O6 79.74(10) . 2_545
O4 Sr1 O2 136.59(9) . 4_666
O6 Sr1 O2 76.04(10) 2_545 4_666
O4 Sr1 O8 75.69(11) . 3_565
O6 Sr1 O8 138.82(9) 2_545 3_565
O2 Sr1 O8 142.24(11) 4_666 3_565
O4 Sr1 O12 141.60(11) . .
O6 Sr1 O12 138.66(11) 2_545 .
O2 Sr1 O12 70.64(11) 4_666 .
O8 Sr1 O12 71.78(12) 3_565 .
O4 Sr1 O10 78.70(14) . .
O6 Sr1 O10 72.96(11) 2_545 .
O2 Sr1 O10 125.91(12) 4_666 .
O8 Sr1 O10 70.19(11) 3_565 .
O12 Sr1 O10 108.06(16) . .
O4 Sr1 O13 85.30(11) . .
O6 Sr1 O13 136.01(11) 2_545 .
O2 Sr1 O13 87.74(10) 4_666 .
O8 Sr1 O13 74.19(10) 3_565 .
O12 Sr1 O13 66.75(14) . .
O10 Sr1 O13 143.53(12) . .
O4 Sr1 O9 71.37(10) . .
O6 Sr1 O9 74.73(10) 2_545 .
O2 Sr1 O9 67.79(10) 4_666 .
O8 Sr1 O9 125.64(11) 3_565 .
O12 Sr1 O9 112.77(13) . .
O10 Sr1 O9 139.07(14) . .
O13 Sr1 O9 61.29(12) . .
O4 Sr1 O11 139.15(12) . .
O6 Sr1 O11 83.99(12) 2_545 .
O2 Sr1 O11 73.01(11) 4_666 .
O8 Sr1 O11 93.49(12) 3_565 .
O12 Sr1 O11 63.53(15) . .
O10 Sr1 O11 60.70(16) . .
O13 Sr1 O11 130.15(15) . .
O9 Sr1 O11 138.74(11) . .
C1 C2 C3 118.3(3) . .
C1 C2 H2 120.8 . .
C3 C2 H2 120.8 . .
C12 N2 C8 119.0(3) . .
C12 N2 Zn1 129.1(3) . .
C8 N2 Zn1 108.2(2) . .
C6 O2 Sr1 139.6(3) . 4_565
C4 C3 C2 119.7(3) . .
C4 C3 H3 120.1 . .
C2 C3 H3 120.1 . .
C5 C4 C3 118.3(3) . .
C5 C4 C7 120.8(3) . .
C3 C4 C7 120.9(3) . .
C7 O4 Sr1 136.3(3) . .
N1 C5 C4 122.3(3) . .
N1 C5 H5 118.9 . .
C4 C5 H5 118.9 . .
C13 O5 Zn1 114.3(2) . .
O2 C6 O1 126.1(4) . .
O2 C6 C1 118.8(3) . .
O1 C6 C1 115.1(3) . .
C13 O6 Sr1 153.0(3) . 2
O3 C7 O4 126.6(4) . .
O3 C7 C4 117.1(3) . .
O4 C7 C4 116.3(3) . .
C14 O7 Zn1 125.9(2) . 3_465
N2 C8 C9 121.9(3) . .
N2 C8 C13 116.0(3) . .
C9 C8 C13 122.1(3) . .
C14 O8 Sr1 147.4(3) . 3_565
C8 C9 C10 119.0(3) . .
C8 C9 H9 120.5 . .
C10 C9 H9 120.5 . .
Sr1 O9 H9A 139.5 . .
Sr1 O9 H9B 110.4 . .
H9A O9 H9B 108.9 . .
C11 C10 C9 119.3(3) . .
C11 C10 H10 120.4 . .
C9 C10 H10 120.4 . .
Sr1 O10 H10B 104.5 . .
Sr1 O10 H10A 124.6 . .
H10B O10 H10A 114.2 . .
C10 C11 C12 118.8(3) . .
C10 C11 C14 121.6(3) . .
C12 C11 C14 119.6(3) . .
Sr1 O11 H11A 141.3 . .
Sr1 O11 H11B 105.3 . .
H11A O11 H11B 100.2 . .
N2 C12 C11 121.9(3) . .
N2 C12 H12 119.1 . .
C11 C12 H12 119.1 . .
O6 C13 O5 125.9(4) . .
O6 C13 C8 118.9(3) . .
O5 C13 C8 115.3(3) . .
Sr1 O13 H13A 125.0 . .
Sr1 O13 H13B 112.8 . .
H13A O13 H13B 111.3 . .
O8 C14 O7 125.3(3) . .
O8 C14 C11 117.7(3) . .
O7 C14 C11 116.9(3) . .

loop_
_geom_bond_atom_site_label_1
_geom_bond_atom_site_label_2
_geom_bond_distance
_geom_bond_site_symmetry_2
Zn1 O7 1.996(3) 3_465
Zn1 O1 2.031(3) .
Zn1 N1 2.036(3) .
Zn1 O5 2.043(3) .
Zn1 N2 2.081(3) .
C1 N1 1.333(5) .
C1 C2 1.376(5) .
C1 C6 1.509(5) .
O1 C6 1.269(5) .
N1 C5 1.330(5) .
Sr1 O4 2.561(3) .
Sr1 O6 2.564(3) 2_545
Sr1 O2 2.573(3) 4_666
Sr1 O8 2.573(3) 3_565
Sr1 O12 2.657(5) .
Sr1 O10 2.675(4) .
Sr1 O13 2.686(4) .
Sr1 O9 2.804(4) .
Sr1 O11 2.812(5) .
C2 C3 1.379(5) .
C2 H2 0.9300 .
N2 C12 1.329(5) .
N2 C8 1.338(4) .
O2 C6 1.213(4) .
O2 Sr1 2.573(3) 4_565
C3 C4 1.378(5) .
C3 H3 0.9300 .
O3 C7 1.218(5) .
C4 C5 1.376(5) .
C4 C7 1.514(5) .
O4 C7 1.258(4) .
C5 H5 0.9300 .
O5 C13 1.264(4) .
O6 C13 1.212(4) .
O6 Sr1 2.564(3) 2
O7 C14 1.267(5) .
O7 Zn1 1.996(3) 3_465
C8 C9 1.366(5) .
C8 C13 1.516(5) .
O8 C14 1.206(4) .
O8 Sr1 2.573(3) 3_565
C9 C10 1.375(5) .
C9 H9 0.9300 .
O9 H9A 0.8500 .
O9 H9B 0.8498 .
C10 C11 1.368(5) .
C10 H10 0.9300 .
O10 H10B 0.8501 .
O10 H10A 0.8501 .
C11 C12 1.378(5) .
C11 C14 1.511(5) .
O11 H11A 0.8500 .
O11 H11B 0.8501 .
C12 H12 0.9300 .
O13 H13A 0.8500 .
O13 H13B 0.8499 .

loop_
_geom_hbond_atom_site_label_D
_geom_hbond_atom_site_label_H
_geom_hbond_atom_site_label_A
_geom_hbond_distance_DH
_geom_hbond_distance_HA
_geom_hbond_distance_DA
_geom_hbond_angle_DHA
_geom_hbond_site_symmetry_A
O9 H9A O12 0.85 2.31 2.819(6) 119.2 2_545
O9 H9B O1 0.85 2.04 2.812(5) 151.3 4_666
O10 H10B O7 0.85 2.01 2.845(5) 165.5 3_565
O10 H10B O8 0.85 2.58 3.019(5) 113.2 3_565
O10 H10A O12 0.85 2.14 2.843(6) 139.3 2_645
O11 H11A O3 0.85 1.98 2.818(6) 170.3 2_655
O11 H11B O6 0.85 2.42 3.227(6) 157.6 1_655
O13 H13A O5 0.85 2.05 2.880(5) 163.9 .
O13 H13B O4 0.85 2.03 2.858(5) 166.0 2
C9 H9 O11 0.93 2.55 3.434(6) 159.8 2
C5 H5 O4 0.93 2.46 2.777(5) 99.9 .
C10 H10 O3 0.93 2.42 3.140(5) 134.5 1_465

loop_
_geom_torsion_atom_site_label_1
_geom_torsion_atom_site_label_2
_geom_torsion_atom_site_label_3
_geom_torsion_atom_site_label_4
_geom_torsion
_geom_torsion_site_symmetry_1
O7 Zn1 O1 C6 -101.0(3) 3_465
N1 Zn1 O1 C6 1.8(3) .
O5 Zn1 O1 C6 82.0(4) .
N2 Zn1 O1 C6 158.0(3) .
C2 C1 N1 C5 0.2(5) .
C6 C1 N1 C5 -178.5(3) .
C2 C1 N1 Zn1 -179.5(3) .
C6 C1 N1 Zn1 1.9(4) .
O7 Zn1 N1 C5 -76.2(3) 3_465
O1 Zn1 N1 C5 178.5(3) .
O5 Zn1 N1 C5 22.1(3) .
N2 Zn1 N1 C5 97.7(4) .
O7 Zn1 N1 C1 103.5(3) 3_465
O1 Zn1 N1 C1 -1.9(3) .
O5 Zn1 N1 C1 -158.2(3) .
N2 Zn1 N1 C1 -82.7(4) .
N1 C1 C2 C3 0.6(6) .
C6 C1 C2 C3 179.1(3) .
O7 Zn1 N2 C12 -84.0(3) 3_465
O1 Zn1 N2 C12 24.1(3) .
N1 Zn1 N2 C12 102.0(4) .
O5 Zn1 N2 C12 -179.5(3) .
O7 Zn1 N2 C8 73.6(2) 3_465
O1 Zn1 N2 C8 -178.3(2) .
N1 Zn1 N2 C8 -100.5(3) .
O5 Zn1 N2 C8 -21.9(2) .
C1 C2 C3 C4 -0.8(6) .
C2 C3 C4 C5 0.3(6) .
C2 C3 C4 C7 -178.6(4) .
O6 Sr1 O4 C7 -107.5(4) 2_545
O2 Sr1 O4 C7 -164.3(3) 4_666
O8 Sr1 O4 C7 39.2(4) 3_565
O12 Sr1 O4 C7 71.9(4) .
O10 Sr1 O4 C7 -33.0(4) .
O13 Sr1 O4 C7 114.0(4) .
O9 Sr1 O4 C7 175.3(4) .
O11 Sr1 O4 C7 -39.3(4) .
C1 N1 C5 C4 -0.7(5) .
Zn1 N1 C5 C4 178.9(3) .
C3 C4 C5 N1 0.5(6) .
C7 C4 C5 N1 179.4(3) .
O7 Zn1 O5 C13 -81.2(3) 3_465
O1 Zn1 O5 C13 95.9(4) .
N1 Zn1 O5 C13 173.3(3) .
N2 Zn1 O5 C13 16.8(3) .
Sr1 O2 C6 O1 34.6(7) 4_565
Sr1 O2 C6 C1 -144.4(3) 4_565
Zn1 O1 C6 O2 179.7(3) .
Zn1 O1 C6 C1 -1.3(4) .
N1 C1 C6 O2 178.7(3) .
C2 C1 C6 O2 0.0(5) .
N1 C1 C6 O1 -0.4(5) .
C2 C1 C6 O1 -179.1(4) .
Sr1 O4 C7 O3 89.0(6) .
Sr1 O4 C7 C4 -92.2(4) .
C5 C4 C7 O3 175.6(4) .
C3 C4 C7 O3 -5.6(6) .
C5 C4 C7 O4 -3.3(5) .
C3 C4 C7 O4 175.5(4) .
C12 N2 C8 C9 4.2(5) .
Zn1 N2 C8 C9 -156.0(3) .
C12 N2 C8 C13 -175.5(3) .
Zn1 N2 C8 C13 24.3(4) .
N2 C8 C9 C10 -0.6(5) .
C13 C8 C9 C10 179.0(3) .
C8 C9 C10 C11 -3.2(5) .
C9 C10 C11 C12 3.5(5) .
C9 C10 C11 C14 -177.6(3) .
C8 N2 C12 C11 -4.0(5) .
Zn1 N2 C12 C11 151.6(3) .
C10 C11 C12 N2 0.1(5) .
C14 C11 C12 N2 -178.8(3) .
Sr1 O6 C13 O5 109.0(6) 2
Sr1 O6 C13 C8 -70.2(7) 2
Zn1 O5 C13 O6 172.3(3) .
Zn1 O5 C13 C8 -8.4(4) .
N2 C8 C13 O6 167.6(3) .
C9 C8 C13 O6 -12.1(5) .
N2 C8 C13 O5 -11.7(5) .
C9 C8 C13 O5 168.6(3) .
Sr1 O8 C14 O7 19.2(8) 3_565
Sr1 O8 C14 C11 -160.0(4) 3_565
Zn1 O7 C14 O8 113.7(4) 3_465
Zn1 O7 C14 C11 -67.1(4) 3_465
C10 C11 C14 O8 155.5(4) .
C12 C11 C14 O8 -25.6(5) .
C10 C11 C14 O7 -23.7(5) .
C12 C11 C14 O7 155.3(3) .
